data_2008324
loop_
_publ_author_name
'Linden, Anthony'
'Lee, C. Kuan'
'Li, Xiaofeng'

_publ_section_title
;
 A fused furanoside-1,4-lactone at 173K
;
_journal_issue 4
_journal_name_full 'Acta Crystallographica Section C'
_journal_page_first 642
_journal_page_last 644
_journal_paper_doi 10.1107/S0108270198016692
_journal_volume 55
_journal_year 1999
_chemical_formula_moiety 'C16 H22 O10'
_chemical_formula_sum 'C16 H22 O10'
_chemical_formula_weight 374.34
_chemical_melting_point 374.0(10)
_chemical_name_common ' ?'
_chemical_name_systematic
;
ethyl-5,7,8-tri-O-acetyl-2-deoxy-\a-D-erythro-L-arabino-oct-3-ulofuranosid-
1,4-lactone
;
_space_group_IT_number 4
_symmetry_cell_setting monoclinic
_symmetry_space_group_name_Hall 'P 2yb'
_symmetry_space_group_name_H-M 'P 1 21 1'
_audit_creation_method SHELXL-97
_cell_angle_alpha 90
_cell_angle_beta 103.52(2)
_cell_angle_gamma 90
_cell_formula_units_Z 4
_cell_length_a 9.022(3)
_cell_length_b 15.576(2)
_cell_length_c 13.489(3)
_cell_measurement_reflns_used 25
_cell_measurement_temperature 173.0(10)
_cell_measurement_theta_max 20
_cell_measurement_theta_min 18
_cell_volume 1843.0(8)
_computing_cell_refinement 'MSC/AFC Diffractometer Control Software'
_computing_data_collection
;
MSC/AFC Diffractometer Control Software (Molecular Structure
Corporation, 1991)
;
_computing_data_reduction
;
PROCESS in TEXSAN (Molecular Structure Corporation, 1989)
;
_computing_molecular_graphics 'ORTEPII (Johnson, 1976)'
_computing_publication_material SHELXL97
_computing_structure_refinement 'SHELXL97 (Sheldrick, 1997a)'
_computing_structure_solution 'SHELXS97 direct methods (Sheldrick, 1997b)'
_diffrn_ambient_temperature 173.0(10)
_diffrn_measured_fraction_theta_full 0.997
_diffrn_measured_fraction_theta_max 0.997
_diffrn_measurement_device_type 'Rigaku AFC-5R'
_diffrn_measurement_method '\w/2\q scans'
_diffrn_radiation_monochromator graphite
_diffrn_radiation_source 'Rigaku rotating anode generator'
_diffrn_radiation_type 'Mo K\a'
_diffrn_radiation_wavelength 0.71073
_diffrn_reflns_av_R_equivalents 0.026
_diffrn_reflns_av_sigmaI/netI 0.053
_diffrn_reflns_limit_h_max 12
_diffrn_reflns_limit_h_min 0
_diffrn_reflns_limit_k_max 21
_diffrn_reflns_limit_k_min 0
_diffrn_reflns_limit_l_max 18
_diffrn_reflns_limit_l_min -18
_diffrn_reflns_number 5850
_diffrn_reflns_theta_full 29.99
_diffrn_reflns_theta_max 30.0
_diffrn_reflns_theta_min 2.5
_diffrn_standards_decay_% insignificant
_diffrn_standards_interval_count 150
_diffrn_standards_number 3
_exptl_absorpt_coefficient_mu 0.113
_exptl_absorpt_correction_type none
_exptl_crystal_colour colourless
_exptl_crystal_density_diffrn 1.349
_exptl_crystal_density_meas ?
_exptl_crystal_description prism
_exptl_crystal_F_000 792
_exptl_crystal_size_max 0.38
_exptl_crystal_size_mid 0.38
_exptl_crystal_size_min 0.33
_refine_diff_density_max 0.23
_refine_diff_density_min -0.22
_refine_ls_extinction_method none
_refine_ls_goodness_of_fit_ref 1.023
_refine_ls_hydrogen_treatment constr
_refine_ls_matrix_type full
_refine_ls_number_parameters 477
_refine_ls_number_reflns 5537
_refine_ls_number_restraints 1
_refine_ls_restrained_S_all 1.023
_refine_ls_R_factor_all 0.089
_refine_ls_R_factor_gt 0.044
_refine_ls_shift/su_max 0.001
_refine_ls_shift/su_mean 0.000
_refine_ls_structure_factor_coef Fsqd
_refine_ls_weighting_details 'w = 1/[\s^2^(Fo^2^)+(0.0485P)^2^+0.2297P] where P=(Fo^2^+2Fc^2^)/3'
_refine_ls_weighting_scheme calc
_refine_ls_wR_factor_ref 0.114
_reflns_number_gt 3931
_reflns_number_total 5537
_reflns_threshold_expression 'I > 2\s(I)'
_cod_data_source_file bm1305.cif
_cod_data_source_block L9824
_cod_depositor_comments
;
The following automatic conversions were performed:

'_chemical_melting_point' value '373-375' was changed to '374.0(10)'
- the average value was taken and precision was estimated.

Automatic conversion script
Id: cif_fix_values 1646 2011-03-28 12:23:43Z adriana 

The following automatic conversions were performed:

'_chemical_melting_point' value '373-375' was changed to '374.0(10)'
- the average value was taken and precision was estimated.

Automatic conversion script
Id: cif_fix_values 1715 2011-07-08 13:25:40Z adriana 

The following automatic conversions were performed:

'_exptl_crystal_density_meas' value 'not measured' was changed to '?'
- the value is perceived as not measured.

Automatic conversion script
Id: cif_fix_values 3008 2015-01-20 13:52:24Z robertas 
;
_cod_original_cell_volume 1843.0(7)
_cod_original_sg_symbol_H-M 'P 21'
_cod_original_formula_sum 'C16 H22 O10 '
_cod_database_code 2008324
_cod_database_fobs_code 2008324

loop_
_symmetry_equiv_pos_as_xyz
'x, y, z'
'-x, y+1/2, -z'

loop_
_atom_site_label
_atom_site_fract_x
_atom_site_fract_y
_atom_site_fract_z
_atom_site_U_iso_or_equiv
_atom_site_adp_type
_atom_site_calc_flag
_atom_site_refinement_flags
_atom_site_occupancy
_atom_site_disorder_assembly
_atom_site_disorder_group
_atom_site_type_symbol
O1 0.7619(2) 0.81447(12) 0.95202(14) 0.0271(4) Uani d . 1 . . O
O2 0.5217(2) 0.77409(14) 1.11803(15) 0.0322(5) Uani d . 1 . . O
O3 0.7390(2) 0.96733(13) 1.11282(15) 0.0300(4) Uani d . 1 . . O
O4 0.5098(2) 0.86461(13) 0.92101(14) 0.0281(4) Uani d . 1 . . O
O5 0.2692(2) 0.91030(14) 1.02184(15) 0.0314(4) Uani d . 1 . . O
O6 0.1061(2) 1.00985(13) 0.85679(16) 0.0321(4) Uani d . 1 . . O
O8 0.3827(3) 0.65712(17) 1.0639(2) 0.0532(7) Uani d . 1 . . O
O11 0.6287(3) 1.07072(14) 1.18751(17) 0.0403(5) Uani d . 1 . . O
O13 0.1955(3) 1.0187(2) 1.1098(2) 0.0697(9) Uani d . 1 . . O
O15 0.1998(3) 1.14373(14) 0.87204(17) 0.0410(5) Uani d . 1 . . O
C1 0.6196(3) 0.80416(17) 0.9740(2) 0.0243(5) Uani d . 1 . . C
C2 0.6364(3) 0.82589(18) 1.0871(2) 0.0255(5) Uani d . 1 . . C
H2 0.7412 0.8132 1.1287 0.031 Uiso calc R 1 . . H
C3 0.5968(3) 0.92057(18) 1.0902(2) 0.0261(5) Uani d . 1 . . C
H3 0.5343 0.9327 1.1408 0.031 Uiso calc R 1 . . H
C4 0.5094(3) 0.94148(17) 0.9799(2) 0.0254(5) Uani d . 1 . . C
H4 0.5659 0.9874 0.9521 0.030 Uiso calc R 1 . . H
C5 0.3467(3) 0.97082(18) 0.9704(2) 0.0272(6) Uani d . 1 . . C
H5 0.3475 1.0284 1.0033 0.033 Uiso calc R 1 . . H
C6 0.2570(3) 0.9767(2) 0.8604(2) 0.0321(6) Uani d . 1 . . C
H61 0.3105 1.0151 0.8217 0.039 Uiso calc R 1 . . H
H62 0.2492 0.9192 0.8285 0.039 Uiso calc R 1 . . H
C7 0.5457(3) 0.71636(18) 0.9597(2) 0.0300(6) Uani d . 1 . . C
H71 0.4685 0.7128 0.8943 0.036 Uiso calc R 1 . . H
H72 0.6227 0.6706 0.9619 0.036 Uiso calc R 1 . . H
C8 0.4727(3) 0.7097(2) 1.0492(2) 0.0340(7) Uani d . 1 . . C
C9 0.7704(3) 0.7873(2) 0.8513(2) 0.0356(7) Uani d . 1 . . C
H91 0.6933 0.8179 0.7991 0.043 Uiso calc R 1 . . H
H92 0.7508 0.7248 0.8432 0.043 Uiso calc R 1 . . H
C10 0.9275(4) 0.8077(2) 0.8391(3) 0.0415(8) Uani d . 1 . . C
H101 0.9472 0.8692 0.8501 0.062 Uiso calc R 1 . . H
H102 0.9355 0.7922 0.7701 0.062 Uiso calc R 1 . . H
H103 1.0026 0.7749 0.8890 0.062 Uiso calc R 1 . . H
C11 0.7359(4) 1.04521(19) 1.1572(2) 0.0298(6) Uani d . 1 . . C
C12 0.8801(4) 1.0935(2) 1.1613(3) 0.0421(8) Uani d . 1 . . C
H121 0.8764 1.1486 1.1955 0.063 Uiso calc R 1 . . H
H122 0.8918 1.1036 1.0918 0.063 Uiso calc R 1 . . H
H123 0.9669 1.0599 1.1991 0.063 Uiso calc R 1 . . H
C13 0.1945(4) 0.9436(3) 1.0893(3) 0.0414(8) Uani d . 1 . . C
C14 0.1082(4) 0.8742(3) 1.1295(3) 0.0538(10) Uani d . 1 . . C
H141 0.0930 0.8911 1.1965 0.081 Uiso calc R 1 . . H
H142 0.1664 0.8205 1.1361 0.081 Uiso calc R 1 . . H
H143 0.0089 0.8657 1.0822 0.081 Uiso calc R 1 . . H
C15 0.0941(3) 1.0955(2) 0.8664(2) 0.0328(6) Uani d . 1 . . C
C16 -0.0637(4) 1.1224(3) 0.8691(3) 0.0559(10) Uani d . 1 . . C
H161 -0.0590 1.1718 0.9148 0.084 Uiso calc R 1 . . H
H162 -0.1158 1.0747 0.8941 0.084 Uiso calc R 1 . . H
H163 -0.1199 1.1383 0.8003 0.084 Uiso calc R 1 . . H
O21 0.2782(2) 0.52281(13) 0.42820(15) 0.0303(4) Uani d . 1 . . O
O22 0.0697(3) 0.48755(14) 0.61573(16) 0.0371(5) Uani d . 1 . . O
O23 0.2604(2) 0.68532(13) 0.58660(16) 0.0323(5) Uani d . 1 . . O
O24 0.0236(2) 0.56437(13) 0.40968(15) 0.0289(4) Uani d . 1 . . O
O25 -0.2008(2) 0.61323(13) 0.51379(15) 0.0306(4) Uani d . 1 . . O
O26 -0.3852(2) 0.70407(15) 0.35340(16) 0.0389(5) Uani d . 1 . . O
O28 -0.0693(3) 0.36806(16) 0.5768(2) 0.0541(7) Uani d . 1 . . O
O31 0.1512(3) 0.77769(15) 0.67633(18) 0.0431(6) Uani d . 1 . . O
O33 -0.2876(3) 0.7192(2) 0.5990(2) 0.0589(7) Uani d . 1 . . O
O35 -0.3335(3) 0.84446(17) 0.3511(2) 0.0589(8) Uani d . 1 . . O
C21 0.1441(3) 0.51041(18) 0.4618(2) 0.0258(5) Uani d . 1 . . C
C22 0.1738(3) 0.53851(18) 0.5735(2) 0.0292(6) Uani d . 1 . . C
H22 0.2824 0.5301 0.6107 0.035 Uiso calc R 1 . . H
C23 0.1254(3) 0.63280(18) 0.5697(2) 0.0278(6) Uani d . 1 . . C
H23 0.0648 0.6452 0.6214 0.033 Uiso calc R 1 . . H
C24 0.0288(3) 0.64602(18) 0.4609(2) 0.0269(5) Uani d . 1 . . C
H24 0.0794 0.6893 0.4251 0.032 Uiso calc R 1 . . H
C25 -0.1331(3) 0.67561(18) 0.4589(2) 0.0273(6) Uani d . 1 . . C
H25 -0.1293 0.7326 0.4935 0.033 Uiso calc R 1 . . H
C26 -0.2306(4) 0.6827(2) 0.3512(2) 0.0343(6) Uani d . 1 . . C
H261 -0.1885 0.7276 0.3137 0.041 Uiso calc R 1 . . H
H262 -0.2290 0.6275 0.3152 0.041 Uiso calc R 1 . . H
C27 0.0820(4) 0.41965(19) 0.4612(2) 0.0330(6) Uani d . 1 . . C
H271 0.0022 0.4084 0.3984 0.040 Uiso calc R 1 . . H
H272 0.1642 0.3765 0.4669 0.040 Uiso calc R 1 . . H
C28 0.0162(4) 0.4189(2) 0.5545(3) 0.0374(7) Uani d . 1 . . C
C29 0.2800(3) 0.4807(2) 0.3332(2) 0.0328(6) Uani d . 1 . . C
H291 0.1824 0.4906 0.2829 0.039 Uiso calc R 1 . . H
H292 0.2940 0.4181 0.3439 0.039 Uiso calc R 1 . . H
C30 0.4107(4) 0.5179(2) 0.2946(3) 0.0439(8) Uani d . 1 . . C
H301 0.3924 0.5792 0.2800 0.066 Uiso calc R 1 . . H
H302 0.4186 0.4880 0.2321 0.066 Uiso calc R 1 . . H
H303 0.5059 0.5108 0.3466 0.066 Uiso calc R 1 . . H
C31 0.2562(3) 0.75891(19) 0.6397(2) 0.0290(6) Uani d . 1 . . C
C32 0.3941(4) 0.8124(2) 0.6450(3) 0.0448(8) Uani d . 1 . . C
H321 0.3732 0.8552 0.5903 0.067 Uiso calc R 1 . . H
H322 0.4788 0.7757 0.6371 0.067 Uiso calc R 1 . . H
H323 0.4214 0.8415 0.7111 0.067 Uiso calc R 1 . . H
C33 -0.2798(4) 0.6439(3) 0.5802(2) 0.0410(8) Uani d . 1 . . C
C34 -0.3525(5) 0.5717(3) 0.6246(3) 0.0634(12) Uani d . 1 . . C
H341 -0.3790 0.5910 0.6874 0.095 Uiso calc R 1 . . H
H342 -0.2811 0.5234 0.6400 0.095 Uiso calc R 1 . . H
H343 -0.4451 0.5533 0.5754 0.095 Uiso calc R 1 . . H
C35 -0.4208(4) 0.7875(3) 0.3531(2) 0.0441(8) Uani d . 1 . . C
C36 -0.5861(5) 0.7968(4) 0.3545(4) 0.0722(14) Uani d . 1 . . C
H361 -0.6110 0.8578 0.3581 0.108 Uiso calc R 1 . . H
H362 -0.6057 0.7669 0.4141 0.108 Uiso calc R 1 . . H
H363 -0.6495 0.7718 0.2922 0.108 Uiso calc R 1 . . H

loop_
_atom_site_aniso_label
_atom_site_aniso_U_11
_atom_site_aniso_U_22
_atom_site_aniso_U_33
_atom_site_aniso_U_12
_atom_site_aniso_U_13
_atom_site_aniso_U_23
O1 0.0237(9) 0.0288(10) 0.0305(9) -0.0011(8) 0.0099(8) -0.0039(8)
O2 0.0341(11) 0.0326(11) 0.0325(10) -0.0063(9) 0.0130(9) 0.0044(9)
O3 0.0265(10) 0.0288(11) 0.0350(10) -0.0040(8) 0.0077(8) -0.0085(9)
O4 0.0289(10) 0.0280(10) 0.0269(10) 0.0058(8) 0.0055(8) -0.0011(8)
O5 0.0302(10) 0.0307(11) 0.0362(11) 0.0024(9) 0.0133(8) 0.0033(9)
O6 0.0278(10) 0.0291(11) 0.0384(11) 0.0027(8) 0.0057(8) -0.0009(9)
O8 0.0552(15) 0.0483(15) 0.0590(16) -0.0225(13) 0.0195(12) 0.0037(12)
O11 0.0485(13) 0.0316(12) 0.0431(12) 0.0068(10) 0.0153(10) -0.0050(10)
O13 0.0698(19) 0.070(2) 0.085(2) -0.0158(16) 0.0489(17) -0.0338(17)
O15 0.0472(13) 0.0309(12) 0.0425(12) -0.0041(11) 0.0057(10) 0.0028(10)
C1 0.0250(13) 0.0224(12) 0.0268(13) 0.0003(10) 0.0084(10) -0.0007(10)
C2 0.0269(13) 0.0269(14) 0.0230(12) -0.0039(11) 0.0063(10) 0.0006(10)
C3 0.0253(13) 0.0275(14) 0.0256(13) -0.0012(11) 0.0062(10) -0.0027(11)
C4 0.0287(13) 0.0220(13) 0.0264(13) 0.0004(11) 0.0086(11) 0.0007(10)
C5 0.0298(14) 0.0224(13) 0.0297(13) 0.0044(11) 0.0072(11) 0.0011(11)
C6 0.0325(15) 0.0319(16) 0.0327(14) 0.0070(13) 0.0092(12) 0.0005(12)
C7 0.0317(14) 0.0252(14) 0.0324(14) -0.0036(12) 0.0062(12) 0.0006(11)
C8 0.0307(15) 0.0358(17) 0.0351(15) -0.0055(13) 0.0071(12) 0.0039(13)
C9 0.0339(15) 0.0443(19) 0.0309(14) -0.0026(14) 0.0120(12) -0.0081(13)
C10 0.0396(17) 0.0448(19) 0.0463(18) 0.0024(15) 0.0224(15) 0.0002(15)
C11 0.0403(16) 0.0247(14) 0.0224(13) 0.0020(12) 0.0029(11) -0.0002(11)
C12 0.052(2) 0.0379(18) 0.0368(17) -0.0147(16) 0.0121(15) -0.0078(14)
C13 0.0300(16) 0.055(2) 0.0389(17) -0.0030(15) 0.0083(13) -0.0024(16)
C14 0.0398(18) 0.085(3) 0.0385(18) -0.011(2) 0.0123(15) 0.0086(19)
C15 0.0353(15) 0.0319(16) 0.0291(14) 0.0073(13) 0.0034(12) 0.0012(12)
C16 0.0411(19) 0.055(2) 0.070(3) 0.0157(18) 0.0101(18) -0.015(2)
O21 0.0278(10) 0.0302(11) 0.0353(10) -0.0013(8) 0.0123(8) -0.0073(9)
O22 0.0484(13) 0.0345(12) 0.0323(11) -0.0049(10) 0.0175(9) 0.0020(9)
O23 0.0273(10) 0.0311(11) 0.0408(11) -0.0041(8) 0.0124(9) -0.0144(9)
O24 0.0320(10) 0.0261(10) 0.0292(10) 0.0023(8) 0.0081(8) -0.0073(8)
O25 0.0310(10) 0.0301(11) 0.0333(11) 0.0005(9) 0.0126(8) 0.0020(8)
O26 0.0323(11) 0.0433(14) 0.0378(12) 0.0011(10) 0.0016(9) 0.0030(10)
O28 0.0637(17) 0.0404(14) 0.0682(17) -0.0149(13) 0.0358(14) -0.0005(13)
O31 0.0457(13) 0.0333(12) 0.0577(14) -0.0005(10) 0.0272(11) -0.0120(11)
O33 0.0535(15) 0.0688(19) 0.0635(17) -0.0030(14) 0.0323(13) -0.0266(15)
O35 0.0639(18) 0.0381(14) 0.0642(18) 0.0012(14) -0.0066(14) -0.0036(13)
C21 0.0282(13) 0.0228(13) 0.0279(13) 0.0002(11) 0.0097(11) -0.0017(11)
C22 0.0315(14) 0.0277(14) 0.0294(13) -0.0002(12) 0.0093(11) -0.0006(11)
C23 0.0264(13) 0.0269(14) 0.0321(14) -0.0033(11) 0.0106(11) -0.0053(11)
C24 0.0297(13) 0.0226(13) 0.0303(13) -0.0030(11) 0.0110(11) -0.0051(11)
C25 0.0321(14) 0.0213(13) 0.0304(14) 0.0016(11) 0.0110(11) -0.0006(11)
C26 0.0369(16) 0.0363(16) 0.0295(14) 0.0043(13) 0.0077(12) 0.0012(12)
C27 0.0373(16) 0.0255(14) 0.0381(16) -0.0042(13) 0.0130(13) -0.0048(12)
C28 0.0405(17) 0.0303(16) 0.0453(18) -0.0021(14) 0.0178(14) 0.0028(14)
C29 0.0388(16) 0.0293(15) 0.0337(15) 0.0000(13) 0.0151(12) -0.0052(12)
C30 0.0435(18) 0.044(2) 0.0502(19) 0.0010(16) 0.0238(15) 0.0017(16)
C31 0.0284(14) 0.0290(15) 0.0282(13) 0.0022(12) 0.0035(11) -0.0027(11)
C32 0.0361(17) 0.0408(19) 0.057(2) -0.0091(15) 0.0103(15) -0.0204(16)
C33 0.0294(15) 0.062(2) 0.0327(15) -0.0002(16) 0.0096(12) -0.0024(16)
C34 0.049(2) 0.089(3) 0.058(2) -0.007(2) 0.0258(19) 0.018(2)
C35 0.0450(19) 0.048(2) 0.0328(16) 0.0150(17) -0.0037(14) -0.0036(15)
C36 0.044(2) 0.100(4) 0.067(3) 0.029(2) 0.002(2) 0.001(3)

loop_
_atom_type_symbol
_atom_type_description
_atom_type_scat_dispersion_real
_atom_type_scat_dispersion_imag
_atom_type_scat_source
C C 0.0033 0.0016
; International Tables for Crystallography (1992).
Vol.C, Tables 4.2.6.8 and 6.1.1.4
;
H H 0.0000 0.0000
; International Tables for Crystallography (1992).
Vol.C, Tables 4.2.6.8 and 6.1.1.4
;
O O 0.0106 0.0060
; International Tables for Crystallography (1992).
Vol.C, Tables 4.2.6.8 and 6.1.1.4
;

loop_
_geom_angle_atom_site_label_1
_geom_angle_atom_site_label_2
_geom_angle_atom_site_label_3
_geom_angle
C1 O1 C9 115.0(2)
C2 O2 C8 110.6(2)
C11 O3 C3 115.8(2)
C1 O4 C4 111.3(2)
C13 O5 C5 116.4(2)
C15 O6 C6 116.5(2)
O1 C1 C2 107.7(2)
O1 C1 O4 112.5(2)
O1 C1 C7 118.5(2)
O4 C1 C2 104.4(2)
O4 C1 C7 107.4(2)
C2 C1 C7 105.3(2)
O2 C2 C1 104.6(2)
O2 C2 C3 110.2(2)
C1 C2 C3 105.7(2)
O2 C2 H2 112.0
C3 C2 H2 112.0
C1 C2 H2 112.0
O3 C3 C2 107.0(2)
O3 C3 C4 109.0(2)
C2 C3 C4 104.4(2)
O3 C3 H3 112.0
C2 C3 H3 112.0
C4 C3 H3 112.0
O4 C4 C5 109.4(2)
O4 C4 C3 106.8(2)
C5 C4 C3 114.2(2)
O4 C4 H4 108.7
C5 C4 H4 108.7
C3 C4 H4 108.7
O5 C5 C4 109.3(2)
O5 C5 C6 107.6(2)
C4 C5 C6 112.6(2)
O5 C5 H5 109.1
C4 C5 H5 109.1
C6 C5 H5 109.1
O6 C6 C5 109.7(2)
O6 C6 H61 109.7
C5 C6 H61 109.7
O6 C6 H62 109.7
C5 C6 H62 109.7
H61 C6 H62 108.2
C8 C7 C1 102.8(2)
C8 C7 H71 111.2
C1 C7 H71 111.2
C8 C7 H72 111.2
C1 C7 H72 111.2
H71 C7 H72 109.1
O8 C8 O2 120.7(3)
O8 C8 C7 128.1(3)
O2 C8 C7 111.1(2)
O1 C9 C10 107.6(2)
O1 C9 H91 110.2
C10 C9 H91 110.2
O1 C9 H92 110.2
C10 C9 H92 110.2
H91 C9 H92 108.5
C9 C10 H101 109.5
C9 C10 H102 109.5
H101 C10 H102 109.5
C9 C10 H103 109.5
H101 C10 H103 109.5
H102 C10 H103 109.5
O11 C11 O3 123.2(3)
O11 C11 C12 125.8(3)
O3 C11 C12 111.1(3)
C11 C12 H121 109.5
C11 C12 H122 109.5
H121 C12 H122 109.5
C11 C12 H123 109.5
H121 C12 H123 109.5
H122 C12 H123 109.5
O13 C13 O5 123.2(3)
O13 C13 C14 126.4(3)
O5 C13 C14 110.3(3)
C13 C14 H141 109.5
C13 C14 H142 109.5
H141 C14 H142 109.5
C13 C14 H143 109.5
H141 C14 H143 109.5
H142 C14 H143 109.5
O15 C15 O6 123.0(3)
O15 C15 C16 124.8(3)
O6 C15 C16 112.2(3)
C15 C16 H161 109.5
C15 C16 H162 109.5
H161 C16 H162 109.5
C15 C16 H163 109.5
H161 C16 H163 109.5
H162 C16 H163 109.5
C21 O21 C29 114.5(2)
C22 O22 C28 111.2(2)
C31 O23 C23 115.9(2)
C21 O24 C24 110.4(2)
C33 O25 C25 117.0(2)
C35 O26 C26 117.2(3)
O21 C21 C22 108.3(2)
O21 C21 O24 112.2(2)
O21 C21 C27 118.2(2)
O24 C21 C22 104.7(2)
O24 C21 C27 108.0(2)
C22 C21 C27 104.5(2)
O22 C22 C21 104.5(2)
O22 C22 C23 109.5(2)
C21 C22 C23 105.0(2)
O22 C22 H22 112.4
C23 C22 H22 112.4
C21 C22 H22 112.4
O23 C23 C22 108.4(2)
O23 C23 C24 110.2(2)
C22 C23 C24 104.8(2)
O23 C23 H23 111.1
C22 C23 H23 111.1
C24 C23 H23 111.1
O24 C24 C25 109.5(2)
O24 C24 C23 106.7(2)
C25 C24 C23 112.6(2)
O24 C24 H24 109.3
C25 C24 H24 109.3
C23 C24 H24 109.3
O25 C25 C26 108.7(2)
O25 C25 C24 107.8(2)
C26 C25 C24 112.2(2)
O25 C25 H25 109.4
C26 C25 H25 109.4
C24 C25 H25 109.4
O26 C26 C25 110.2(2)
O26 C26 H261 109.6
C25 C26 H261 109.6
O26 C26 H262 109.6
C25 C26 H262 109.6
H261 C26 H262 108.1
C28 C27 C21 102.6(2)
C28 C27 H271 111.2
C21 C27 H271 111.2
C28 C27 H272 111.2
C21 C27 H272 111.2
H271 C27 H272 109.2
O28 C28 O22 121.6(3)
O28 C28 C27 128.2(3)
O22 C28 C27 110.2(3)
O21 C29 C30 107.7(2)
O21 C29 H291 110.2
C30 C29 H291 110.2
O21 C29 H292 110.2
C30 C29 H292 110.2
H291 C29 H292 108.5
C29 C30 H301 109.5
C29 C30 H302 109.5
H301 C30 H302 109.5
C29 C30 H303 109.5
H301 C30 H303 109.5
H302 C30 H303 109.5
O31 C31 O23 123.0(3)
O31 C31 C32 125.1(3)
O23 C31 C32 111.9(3)
C31 C32 H321 109.5
C31 C32 H322 109.5
H321 C32 H322 109.5
C31 C32 H323 109.5
H321 C32 H323 109.5
H322 C32 H323 109.5
O33 C33 O25 123.2(3)
O33 C33 C34 126.5(3)
O25 C33 C34 110.3(3)
C33 C34 H341 109.5
C33 C34 H342 109.5
H341 C34 H342 109.5
C33 C34 H343 109.5
H341 C34 H343 109.5
H342 C34 H343 109.5
O35 C35 O26 124.3(3)
O35 C35 C36 126.3(4)
O26 C35 C36 109.4(4)
C35 C36 H361 109.5
C35 C36 H362 109.5
H361 C36 H362 109.5
C35 C36 H363 109.5
H361 C36 H363 109.5
H362 C36 H363 109.5

loop_
_geom_bond_atom_site_label_1
_geom_bond_atom_site_label_2
_geom_bond_site_symmetry_2
_geom_bond_distance
_geom_bond_publ_flag
O1 C1 . 1.393(3) yes
O1 C9 . 1.442(3) ?
O2 C2 . 1.448(3) yes
O2 C8 . 1.368(4) yes
O3 C11 . 1.356(3) ?
O3 C3 . 1.444(3) ?
O4 C1 . 1.431(3) yes
O4 C4 . 1.437(3) yes
O5 C13 . 1.356(4) ?
O5 C5 . 1.444(3) ?
O6 C15 . 1.348(4) ?
O6 C6 . 1.446(3) ?
O8 C8 . 1.202(4) ?
O11 C11 . 1.202(4) ?
O13 C13 . 1.201(5) ?
O15 C15 . 1.202(4) ?
C1 C2 . 1.535(4) n
C1 C7 . 1.514(4) n
C2 C3 . 1.520(4) n
C2 H2 . 1.0000 ?
C3 C4 . 1.547(4) n
C3 H3 . 1.0000 ?
C4 C5 . 1.515(4) ?
C4 H4 . 1.0000 ?
C5 C6 . 1.518(4) ?
C5 H5 . 1.0000 ?
C6 H61 . 0.9900 ?
C6 H62 . 0.9900 ?
C7 C8 . 1.507(4) n
C7 H71 . 0.9900 ?
C7 H72 . 0.9900 ?
C9 C10 . 1.499(4) ?
C9 H91 . 0.9900 ?
C9 H92 . 0.9900 ?
C10 H101 . 0.9800 ?
C10 H102 . 0.9800 ?
C10 H103 . 0.9800 ?
C11 C12 . 1.492(4) ?
C12 H121 . 0.9800 ?
C12 H122 . 0.9800 ?
C12 H123 . 0.9800 ?
C13 C14 . 1.506(5) ?
C14 H141 . 0.9800 ?
C14 H142 . 0.9800 ?
C14 H143 . 0.9800 ?
C15 C16 . 1.492(4) ?
C16 H161 . 0.9800 ?
C16 H162 . 0.9800 ?
C16 H163 . 0.9800 ?
O21 C21 . 1.401(3) yes
O21 C29 . 1.443(3) ?
O22 C22 . 1.444(3) yes
O22 C28 . 1.368(4) yes
O23 C31 . 1.357(3) ?
O23 C23 . 1.440(3) ?
O24 C21 . 1.423(3) yes
O24 C24 . 1.443(3) yes
O25 C33 . 1.355(4) ?
O25 C25 . 1.441(3) ?
O26 C35 . 1.338(4) ?
O26 C26 . 1.441(4) ?
O28 C28 . 1.192(4) ?
O31 C31 . 1.203(3) ?
O33 C33 . 1.206(5) ?
O35 C35 . 1.191(5) ?
C21 C22 . 1.532(4) n
C21 C27 . 1.520(4) n
C22 C23 . 1.530(4) n
C22 H22 . 1.0000 ?
C23 C24 . 1.535(4) n
C23 H23 . 1.0000 ?
C24 C25 . 1.526(4) ?
C24 H24 . 1.0000 ?
C25 C26 . 1.516(4) ?
C25 H25 . 1.0000 ?
C26 H261 . 0.9900 ?
C26 H262 . 0.9900 ?
C27 C28 . 1.512(4) n
C27 H271 . 0.9900 ?
C27 H272 . 0.9900 ?
C29 C30 . 1.512(4) ?
C29 H291 . 0.9900 ?
C29 H292 . 0.9900 ?
C30 H301 . 0.9800 ?
C30 H302 . 0.9800 ?
C30 H303 . 0.9800 ?
C31 C32 . 1.485(4) ?
C32 H321 . 0.9800 ?
C32 H322 . 0.9800 ?
C32 H323 . 0.9800 ?
C33 C34 . 1.496(5) ?
C34 H341 . 0.9800 ?
C34 H342 . 0.9800 ?
C34 H343 . 0.9800 ?
C35 C36 . 1.503(5) ?
C36 H361 . 0.9800 ?
C36 H362 . 0.9800 ?
C36 H363 . 0.9800 ?

loop_
_geom_torsion_atom_site_label_1
_geom_torsion_atom_site_label_2
_geom_torsion_atom_site_label_3
_geom_torsion_atom_site_label_4
_geom_torsion
_geom_torsion_publ_flag
C9 O1 C1 O4 -72.2(3) ?
C9 O1 C1 C7 54.0(3) ?
C9 O1 C1 C2 173.3(2) yes
C4 O4 C1 O1 -90.3(2) ?
C4 O4 C1 C7 137.6(2) ?
C4 O4 C1 C2 26.2(3) yes
C8 O2 C2 C3 130.2(2) ?
C8 O2 C2 C1 17.0(3) yes
O1 C1 C2 O2 -150.8(2) ?
O4 C1 C2 O2 89.4(2) yes
C7 C1 C2 O2 -23.5(3) yes
O1 C1 C2 C3 92.8(2) ?
O4 C1 C2 C3 -26.9(3) yes
C7 C1 C2 C3 -139.8(2) ?
C11 O3 C3 C2 -155.2(2) ?
C11 O3 C3 C4 92.4(3) ?
O2 C2 C3 O3 150.1(2) ?
C1 C2 C3 O3 -97.4(2) ?
O2 C2 C3 C4 -94.4(2) yes
C1 C2 C3 C4 18.0(3) yes
C1 O4 C4 C5 -139.1(2) ?
C1 O4 C4 C3 -14.9(3) yes
O3 C3 C4 O4 111.1(2) ?
C2 C3 C4 O4 -2.9(3) yes
O3 C3 C4 C5 -127.7(2) ?
C2 C3 C4 C5 118.2(2) ?
C13 O5 C5 C4 129.3(3) ?
C13 O5 C5 C6 -108.0(3) ?
O4 C4 C5 O5 68.6(3) yes
C3 C4 C5 O5 -51.1(3) yes
O4 C4 C5 C6 -51.0(3) yes
C3 C4 C5 C6 -170.7(2) yes
C15 O6 C6 C5 79.9(3) ?
O5 C5 C6 O6 62.8(3) yes
C4 C5 C6 O6 -176.6(2) yes
O1 C1 C7 C8 141.4(2) ?
O4 C1 C7 C8 -89.9(2) yes
C2 C1 C7 C8 20.9(3) yes
C2 O2 C8 O8 176.4(3) ?
C2 O2 C8 C7 -3.7(3) yes
C1 C7 C8 O8 168.6(3) ?
C1 C7 C8 O2 -11.4(3) yes
C1 O1 C9 C10 176.8(2) ?
C3 O3 C11 O11 8.6(4) ?
C3 O3 C11 C12 -170.6(2) ?
C5 O5 C13 O13 -2.8(5) ?
C5 O5 C13 C14 174.9(2) ?
C6 O6 C15 O15 4.1(4) ?
C6 O6 C15 C16 -175.9(3) ?
C29 O21 C21 O24 -79.0(3) ?
C29 O21 C21 C27 47.5(3) ?
C29 O21 C21 C22 165.9(2) yes
C24 O24 C21 O21 -87.9(3) ?
C24 O24 C21 C27 140.2(2) ?
C24 O24 C21 C22 29.3(3) yes
C28 O22 C22 C23 128.9(3) ?
C28 O22 C22 C21 16.9(3) yes
O21 C21 C22 O22 -152.4(2) ?
O24 C21 C22 O22 87.7(2) yes
C27 C21 C22 O22 -25.7(3) yes
O21 C21 C22 C23 92.3(3) ?
O24 C21 C22 C23 -27.5(3) yes
C27 C21 C22 C23 -140.9(2) ?
C31 O23 C23 C22 -144.9(2) ?
C31 O23 C23 C24 101.0(3) ?
O22 C22 C23 O23 146.7(2) ?
C21 C22 C23 O23 -101.5(2) ?
O22 C22 C23 C24 -95.6(3) yes
C21 C22 C23 C24 16.1(3) yes
C21 O24 C24 C25 -141.2(2) ?
C21 O24 C24 C23 -19.1(3) yes
O23 C23 C24 O24 117.1(2) ?
C22 C23 C24 O24 0.6(3) yes
O23 C23 C24 C25 -122.8(2) ?
C22 C23 C24 C25 120.8(2) ?
C33 O25 C25 C26 -102.7(3) ?
C33 O25 C25 C24 135.4(2) ?
O24 C24 C25 O25 62.0(3) yes
C23 C24 C25 O25 -56.5(3) yes
O24 C24 C25 C26 -57.6(3) yes
C23 C24 C25 C26 -176.2(2) yes
C35 O26 C26 C25 90.1(3) ?
O25 C25 C26 O26 56.2(3) yes
C24 C25 C26 O26 175.4(2) yes
O21 C21 C27 C28 144.9(3) ?
O24 C21 C27 C28 -86.6(3) yes
C22 C21 C27 C28 24.5(3) yes
C22 O22 C28 O28 178.7(3) ?
C22 O22 C28 C27 -1.0(3) yes
C21 C27 C28 O28 165.0(3) ?
C21 C27 C28 O22 -15.4(3) yes
C21 O21 C29 C30 165.8(2) ?
C23 O23 C31 O31 4.4(4) ?
C23 O23 C31 C32 -174.8(3) ?
C25 O25 C33 O33 -4.4(5) ?
C25 O25 C33 C34 175.6(3) ?
C26 O26 C35 O35 0.1(5) ?
C26 O26 C35 C36 179.4(3) ?

loop_
_cod_related_entry_id
_cod_related_entry_database
_cod_related_entry_code
1 ChemSpider 24729753
